data_7150973
loop_
_publ_author_name
'Imai, Yoshitane'
'Kamon, Kensaku'
'Murata, Katuzo'
'Harada, Takunori'
'Nakano, Yoko'
'Sato, Tomohiro'
'Fujiki, Michiya'
'Kuroda, Reiko'
'Matsubara, Yoshio'

_publ_section_title
;
 Preparation of a spontaneous resolution chiral fluorescent system
 using 2-anthracenecarboxylic acid
;
_journal_issue 19
_journal_name_full 'Organic &amp; Biomolecular Chemistry'
_journal_page_first 3471
_journal_page_last 3475
_journal_paper_doi 10.1039/b808242a
_journal_volume 6
_journal_year 2008
_chemical_absolute_configuration rm
_chemical_formula_sum 'C23 H21 N O2'
_chemical_formula_weight 343.41
_chemical_name_systematic
;
?
;
_space_group_IT_number 4
_symmetry_cell_setting monoclinic
_symmetry_space_group_name_Hall 'P 2yb'
_symmetry_space_group_name_H-M 'P 1 21 1'
_atom_sites_solution_hydrogens geom
_atom_sites_solution_primary direct
_atom_sites_solution_secondary difmap
_audit_creation_method SHELXL-97
_cell_angle_alpha 90.00
_cell_angle_beta 90.088(5)
_cell_angle_gamma 90.00
_cell_formula_units_Z 2
_cell_length_a 9.319(3)
_cell_length_b 6.1500(17)
_cell_length_c 15.347(4)
_cell_measurement_reflns_used 3257
_cell_measurement_temperature 120(2)
_cell_measurement_theta_max 27.87
_cell_measurement_theta_min 1.33
_cell_volume 879.6(4)
_computing_cell_refinement 'Bruker SAINT'
_computing_data_collection 'Bruker SMART'
_computing_data_reduction 'Bruker SAINT'
_computing_structure_refinement 'SHELXL-97 (Sheldrick, 1997)'
_computing_structure_solution 'SHELXS-97 (Sheldrick, 1997)'
_diffrn_ambient_temperature 120(2)
_diffrn_measured_fraction_theta_full 0.972
_diffrn_measured_fraction_theta_max 0.972
_diffrn_measurement_device_type 'CCD area detector'
_diffrn_measurement_method '\w scans'
_diffrn_radiation_monochromator graphite
_diffrn_radiation_source 'fine-focus sealed tube'
_diffrn_radiation_type MoK\a
_diffrn_radiation_wavelength 0.71073
_diffrn_reflns_av_R_equivalents 0.0375
_diffrn_reflns_av_sigmaI/netI 0.0732
_diffrn_reflns_limit_h_max 11
_diffrn_reflns_limit_h_min -12
_diffrn_reflns_limit_k_max 8
_diffrn_reflns_limit_k_min -8
_diffrn_reflns_limit_l_max 19
_diffrn_reflns_limit_l_min -19
_diffrn_reflns_number 7730
_diffrn_reflns_theta_full 27.87
_diffrn_reflns_theta_max 27.87
_diffrn_reflns_theta_min 1.33
_exptl_absorpt_coefficient_mu 0.082
_exptl_absorpt_correction_T_max 0.9959
_exptl_absorpt_correction_T_min 0.9561
_exptl_absorpt_correction_type empirical
_exptl_absorpt_process_details 'Bruker SADABS'
_exptl_crystal_colour colorless
_exptl_crystal_density_diffrn 1.297
_exptl_crystal_density_method 'not measured'
_exptl_crystal_description needle
_exptl_crystal_F_000 364
_exptl_crystal_size_max 0.55
_exptl_crystal_size_mid 0.10
_exptl_crystal_size_min 0.05
_refine_diff_density_max 0.279
_refine_diff_density_min -0.246
_refine_diff_density_rms 0.049
_refine_ls_abs_structure_details 'Flack H D (1983), Acta Cryst. A39, 876-881'
_refine_ls_abs_structure_Flack 0.1(15)
_refine_ls_extinction_method none
_refine_ls_goodness_of_fit_ref 1.019
_refine_ls_hydrogen_treatment constr
_refine_ls_matrix_type full
_refine_ls_number_parameters 237
_refine_ls_number_reflns 3934
_refine_ls_number_restraints 1
_refine_ls_restrained_S_all 1.019
_refine_ls_R_factor_all 0.0663
_refine_ls_R_factor_gt 0.0518
_refine_ls_shift/su_max 0.008
_refine_ls_shift/su_mean 0.001
_refine_ls_structure_factor_coef Fsqd
_refine_ls_weighting_details 'calc w=1/[\s^2^(Fo^2^)+(0.0438P)^2^+0.1658P] where P=(Fo^2^+2Fc^2^)/3'
_refine_ls_weighting_scheme calc
_refine_ls_wR_factor_gt 0.1093
_refine_ls_wR_factor_ref 0.1198
_reflns_number_gt 3257
_reflns_number_total 3934
_reflns_threshold_expression >2sigma(I)
_cod_data_source_file b808242a.txt
_cod_data_source_block imai85_1
_cod_depositor_comments
;
The following automatic conversions were performed:
'_symmetry_cell_setting' value 'Monoclinic' changed to 'monoclinic'
according to '/home/saulius/struct/CIF-dictionaries/cif_core.dic'
dictionary named 'cif_core.dic' version 2.4.1 from 2010-06-29.

Automatic conversion script
Id: cif_fix_enum 1527 2010-12-29 10:47:43Z saulius 
;
_cod_original_sg_symbol_H-M P2(1)
_cod_database_code 7150973

loop_
_symmetry_equiv_pos_as_xyz
'x, y, z'
'-x, y+1/2, -z'

loop_
_atom_site_label
_atom_site_type_symbol
_atom_site_fract_x
_atom_site_fract_y
_atom_site_fract_z
_atom_site_U_iso_or_equiv
_atom_site_adp_type
_atom_site_occupancy
_atom_site_symmetry_multiplicity
_atom_site_calc_flag
_atom_site_refinement_flags
_atom_site_disorder_assembly
_atom_site_disorder_group
C1 C 0.1021(2) 0.7280(4) 0.76476(13) 0.0158(5) Uani 1 1 d . . .
H1 H 0.0695 0.8694 0.7799 0.019 Uiso 1 1 calc R . .
C2 C 0.2179(2) 0.6420(4) 0.80706(14) 0.0155(5) Uani 1 1 d . . .
C3 C 0.2697(2) 0.4332(4) 0.78235(14) 0.0175(5) Uani 1 1 d . . .
H3 H 0.3514 0.3746 0.8111 0.021 Uiso 1 1 calc R . .
C4 C 0.2049(2) 0.3166(4) 0.71872(14) 0.0177(5) Uani 1 1 d . . .
H4 H 0.2422 0.1784 0.7029 0.021 Uiso 1 1 calc R . .
C5 C -0.1855(2) 0.2408(4) 0.50354(14) 0.0190(5) Uani 1 1 d . . .
H5 H -0.1515 0.1010 0.4872 0.023 Uiso 1 1 calc R . .
C6 C -0.3040(2) 0.3240(4) 0.46454(15) 0.0214(5) Uani 1 1 d . . .
H6 H -0.3527 0.2412 0.4214 0.026 Uiso 1 1 calc R . .
C7 C -0.3563(3) 0.5320(4) 0.48712(15) 0.0221(6) Uani 1 1 d . . .
H7 H -0.4394 0.5877 0.4590 0.027 Uiso 1 1 calc R . .
C8 C -0.2887(2) 0.6526(4) 0.54850(14) 0.0194(5) Uani 1 1 d . . .
H8 H -0.3252 0.7921 0.5630 0.023 Uiso 1 1 calc R . .
C9 C -0.0925(2) 0.6932(4) 0.65585(14) 0.0156(5) Uani 1 1 d . . .
H9 H -0.1269 0.8335 0.6711 0.019 Uiso 1 1 calc R . .
C10 C 0.0099(2) 0.2805(4) 0.61094(14) 0.0166(5) Uani 1 1 d . . .
H10 H 0.0449 0.1408 0.5954 0.020 Uiso 1 1 calc R . .
C11 C 0.0809(2) 0.3991(4) 0.67506(14) 0.0154(5) Uani 1 1 d . . .
C12 C 0.0292(2) 0.6096(4) 0.69826(14) 0.0161(5) Uani 1 1 d . . .
C13 C -0.1636(2) 0.5739(4) 0.59173(14) 0.0149(5) Uani 1 1 d . . .
C14 C -0.1115(2) 0.3622(4) 0.56903(14) 0.0157(5) Uani 1 1 d . . .
C15 C 0.2876(2) 0.7659(4) 0.88043(14) 0.0161(5) Uani 1 1 d . . .
O16 O 0.25517(18) 0.9597(3) 0.89000(11) 0.0248(4) Uani 1 1 d . . .
O17 O 0.37486(16) 0.6606(3) 0.92820(10) 0.0195(4) Uani 1 1 d . . .
C21 C -0.7174(2) 0.4156(4) 0.14324(14) 0.0171(5) Uani 1 1 d . . .
C22 C -0.6117(2) 0.3464(4) 0.20124(14) 0.0193(5) Uani 1 1 d . . .
H22 H -0.5711 0.2056 0.1949 0.023 Uiso 1 1 calc R . .
C23 C -0.5654(3) 0.4796(5) 0.26766(15) 0.0228(6) Uani 1 1 d . . .
H23 H -0.4915 0.4317 0.3058 0.027 Uiso 1 1 calc R . .
C24 C -0.6260(3) 0.6829(4) 0.27903(15) 0.0242(6) Uani 1 1 d . . .
H24 H -0.5939 0.7752 0.3247 0.029 Uiso 1 1 calc R . .
C25 C -0.7333(3) 0.7503(4) 0.22346(15) 0.0256(6) Uani 1 1 d . . .
H25 H -0.7771 0.8883 0.2318 0.031 Uiso 1 1 calc R . .
C26 C -0.7778(3) 0.6187(4) 0.15561(15) 0.0221(5) Uani 1 1 d . . .
H26 H -0.8506 0.6683 0.1170 0.027 Uiso 1 1 calc R . .
C27 C -0.7602(2) 0.2658(4) 0.06919(14) 0.0191(5) Uani 1 1 d . . .
H27 H -0.7737 0.1164 0.0936 0.023 Uiso 1 1 calc R . .
C28 C -0.8960(2) 0.3284(4) 0.02052(15) 0.0240(6) Uani 1 1 d . . .
H28A H -0.8839 0.4728 -0.0054 0.036 Uiso 1 1 calc R . .
H28B H -0.9770 0.3310 0.0612 0.036 Uiso 1 1 calc R . .
H28C H -0.9148 0.2218 -0.0256 0.036 Uiso 1 1 calc R . .
N29 N -0.64176(18) 0.2566(3) 0.00327(11) 0.0168(4) Uani 1 1 d . . .
H29A H -0.6370 0.3855 -0.0257 0.025 Uiso 1 1 calc R . .
H29B H -0.6596 0.1475 -0.0353 0.025 Uiso 1 1 calc R . .
H29C H -0.5569 0.2311 0.0308 0.025 Uiso 1 1 calc R . .

loop_
_atom_site_aniso_label
_atom_site_aniso_U_11
_atom_site_aniso_U_22
_atom_site_aniso_U_33
_atom_site_aniso_U_23
_atom_site_aniso_U_13
_atom_site_aniso_U_12
C1 0.0175(11) 0.0156(12) 0.0143(11) 0.0001(10) 0.0015(9) -0.0007(9)
C2 0.0134(11) 0.0207(13) 0.0125(11) -0.0007(10) 0.0007(9) -0.0040(9)
C3 0.0146(11) 0.0222(13) 0.0157(11) 0.0014(10) -0.0035(9) 0.0040(10)
C4 0.0182(11) 0.0161(12) 0.0187(11) -0.0009(10) -0.0006(9) 0.0029(9)
C5 0.0194(12) 0.0219(13) 0.0157(11) -0.0046(10) 0.0017(9) -0.0028(10)
C6 0.0208(12) 0.0275(14) 0.0160(12) -0.0036(11) -0.0049(9) -0.0037(11)
C7 0.0160(13) 0.0314(14) 0.0189(12) 0.0013(11) -0.0044(10) 0.0000(11)
C8 0.0174(11) 0.0233(14) 0.0175(12) 0.0013(10) 0.0002(9) 0.0010(10)
C9 0.0149(11) 0.0145(11) 0.0175(11) 0.0011(9) 0.0013(9) 0.0022(9)
C10 0.0184(11) 0.0135(11) 0.0178(11) 0.0006(9) 0.0015(9) -0.0003(9)
C11 0.0147(11) 0.0174(12) 0.0141(11) -0.0002(9) -0.0005(9) -0.0015(9)
C12 0.0144(11) 0.0194(13) 0.0144(11) 0.0018(10) 0.0008(9) -0.0035(9)
C13 0.0139(11) 0.0200(12) 0.0109(11) 0.0029(10) 0.0017(9) -0.0020(9)
C14 0.0148(11) 0.0182(12) 0.0140(11) 0.0017(10) 0.0022(9) -0.0019(10)
C15 0.0115(10) 0.0222(13) 0.0147(11) 0.0014(10) 0.0007(8) -0.0029(9)
O16 0.0293(9) 0.0189(9) 0.0263(9) -0.0062(7) -0.0101(7) 0.0008(8)
O17 0.0168(8) 0.0224(9) 0.0192(8) 0.0017(7) -0.0054(6) -0.0044(7)
C21 0.0160(11) 0.0205(13) 0.0148(11) 0.0001(9) 0.0013(9) -0.0040(10)
C22 0.0167(11) 0.0213(12) 0.0197(12) 0.0003(10) 0.0036(9) 0.0012(10)
C23 0.0175(12) 0.0372(15) 0.0138(11) -0.0003(11) -0.0010(9) -0.0020(11)
C24 0.0247(13) 0.0301(15) 0.0179(12) -0.0072(11) 0.0006(10) -0.0095(11)
C25 0.0313(13) 0.0217(13) 0.0237(13) -0.0025(11) 0.0035(10) 0.0018(11)
C26 0.0234(13) 0.0206(13) 0.0223(13) -0.0003(11) -0.0019(10) 0.0011(10)
C27 0.0175(11) 0.0197(12) 0.0200(12) 0.0010(10) 0.0007(9) -0.0032(10)
C28 0.0151(11) 0.0334(15) 0.0235(12) -0.0042(11) -0.0028(9) -0.0001(10)
N29 0.0166(9) 0.0170(10) 0.0168(9) -0.0036(8) -0.0050(7) 0.0008(8)

loop_
_atom_type_symbol
_atom_type_description
_atom_type_scat_dispersion_real
_atom_type_scat_dispersion_imag
_atom_type_scat_source
C C 0.0033 0.0016 'International Tables Vol C Tables 4.2.6.8 and 6.1.1.4'
H H 0.0000 0.0000 'International Tables Vol C Tables 4.2.6.8 and 6.1.1.4'
N N 0.0061 0.0033 'International Tables Vol C Tables 4.2.6.8 and 6.1.1.4'
O O 0.0106 0.0060 'International Tables Vol C Tables 4.2.6.8 and 6.1.1.4'

loop_
_geom_angle_atom_site_label_1
_geom_angle_atom_site_label_2
_geom_angle_atom_site_label_3
_geom_angle
_geom_angle_site_symmetry_1
_geom_angle_site_symmetry_3
_geom_angle_publ_flag
C2 C1 C12 121.2(2) . . ?
C1 C2 C3 119.4(2) . . ?
C1 C2 C15 119.9(2) . . ?
C3 C2 C15 120.6(2) . . ?
C4 C3 C2 121.2(2) . . ?
C3 C4 C11 120.7(2) . . ?
C6 C5 C14 120.4(2) . . ?
C5 C6 C7 121.0(2) . . ?
C8 C7 C6 120.5(2) . . ?
C7 C8 C13 121.2(2) . . ?
C13 C9 C12 121.1(2) . . ?
C11 C10 C14 121.5(2) . . ?
C10 C11 C12 119.41(19) . . ?
C10 C11 C4 122.0(2) . . ?
C12 C11 C4 118.6(2) . . ?
C9 C12 C1 121.9(2) . . ?
C9 C12 C11 119.3(2) . . ?
C1 C12 C11 118.76(19) . . ?
C9 C13 C8 122.5(2) . . ?
C9 C13 C14 119.3(2) . . ?
C8 C13 C14 118.2(2) . . ?
C10 C14 C5 121.8(2) . . ?
C10 C14 C13 119.4(2) . . ?
C5 C14 C13 118.9(2) . . ?
O16 C15 O17 125.3(2) . . ?
O16 C15 C2 118.08(19) . . ?
O17 C15 C2 116.6(2) . . ?
C26 C21 C22 118.4(2) . . ?
C26 C21 C27 123.0(2) . . ?
C22 C21 C27 118.5(2) . . ?
C23 C22 C21 120.8(2) . . ?
C22 C23 C24 120.3(2) . . ?
C25 C24 C23 119.4(2) . . ?
C24 C25 C26 120.5(2) . . ?
C25 C26 C21 120.7(2) . . ?
N29 C27 C21 109.63(17) . . ?
N29 C27 C28 106.95(18) . . ?
C21 C27 C28 115.6(2) . . ?

loop_
_geom_bond_atom_site_label_1
_geom_bond_atom_site_label_2
_geom_bond_distance
_geom_bond_site_symmetry_2
_geom_bond_publ_flag
C1 C2 1.365(3) . ?
C1 C12 1.425(3) . ?
C2 C3 1.424(3) . ?
C2 C15 1.506(3) . ?
C3 C4 1.353(3) . ?
C4 C11 1.428(3) . ?
C5 C6 1.356(3) . ?
C5 C14 1.429(3) . ?
C6 C7 1.412(4) . ?
C7 C8 1.354(3) . ?
C8 C13 1.425(3) . ?
C9 C13 1.394(3) . ?
C9 C12 1.404(3) . ?
C10 C11 1.392(3) . ?
C10 C14 1.394(3) . ?
C11 C12 1.427(3) . ?
C13 C14 1.433(3) . ?
C15 O16 1.239(3) . ?
C15 O17 1.272(3) . ?
C21 C26 1.383(3) . ?
C21 C22 1.393(3) . ?
C21 C27 1.516(3) . ?
C22 C23 1.377(3) . ?
C23 C24 1.383(4) . ?
C24 C25 1.377(3) . ?
C25 C26 1.382(3) . ?
C27 N29 1.499(3) . ?
C27 C28 1.518(3) . ?

loop_
_cod_related_entry_id
_cod_related_entry_database
_cod_related_entry_code
1 ChemSpider 30653431
